data_4328309
loop_
_publ_author_name
'Min-Xia Yao'
'Qi Zheng'
'Xu-Min Cai'
'Yi-Zhi Li'
'You Song'
'Jing-Lin Zuo'

_publ_section_title
;
 Chiral Cyanide-Bridged CrIII-MnIII Heterobimetallic Chains Based on
 [(Tp)Cr(CN)3]-: Synthesis, Structures, and Magnetic Properties
;
_journal_name_full 'Inorganic Chemistry'
_journal_page_first 2140
_journal_page_last 2149
_journal_paper_doi 10.1021/ic201982d
_journal_volume 51
_journal_year 2012
_chemical_absolute_configuration unk
_chemical_formula_sum 'C130 H126 B4 Cl4 Cr4 Mn4 N44 O9'
_chemical_formula_weight 3061.55
_chemical_name_systematic
; 
 ? 
;
_space_group_IT_number 18
_symmetry_cell_setting orthorhombic
_symmetry_space_group_name_Hall 'P 2 2ab'
_symmetry_space_group_name_H-M 'P 21 21 2'
_atom_sites_solution_hydrogens geom
_atom_sites_solution_primary direct
_atom_sites_solution_secondary difmap
_audit_creation_method SHELXL-97
_cell_angle_alpha 90.00
_cell_angle_beta 90.00
_cell_angle_gamma 90.00
_cell_formula_units_Z 1
_cell_length_a 15.708(3)
_cell_length_b 25.004(5)
_cell_length_c 9.1688(18)
_cell_measurement_temperature 291(2)
_cell_volume 3601.2(12)
_computing_structure_refinement 'SHELXL-97 (Sheldrick, 1997)'
_computing_structure_solution 'SHELXS-97 (Sheldrick, 1990)'
_diffrn_ambient_temperature 291(2)
_diffrn_measured_fraction_theta_full 0.998
_diffrn_measured_fraction_theta_max 0.998
_diffrn_radiation_monochromator graphite
_diffrn_radiation_source 'fine-focus sealed tube'
_diffrn_radiation_type MoK\a
_diffrn_radiation_wavelength 0.71073
_diffrn_reflns_av_R_equivalents 0.0529
_diffrn_reflns_av_sigmaI/netI 0.0839
_diffrn_reflns_limit_h_max 18
_diffrn_reflns_limit_h_min -17
_diffrn_reflns_limit_k_max 19
_diffrn_reflns_limit_k_min -29
_diffrn_reflns_limit_l_max 10
_diffrn_reflns_limit_l_min -10
_diffrn_reflns_number 18509
_diffrn_reflns_theta_full 25.08
_diffrn_reflns_theta_max 25.08
_diffrn_reflns_theta_min 1.63
_exptl_absorpt_coefficient_mu 0.774
_exptl_absorpt_correction_T_max 0.8482
_exptl_absorpt_correction_T_min 0.8125
_exptl_absorpt_correction_type multi-scan
_exptl_absorpt_process_details 'SADABS, Bruker(2000)'
_exptl_crystal_colour dark-brown
_exptl_crystal_density_diffrn 1.412
_exptl_crystal_description rod-like
_exptl_crystal_F_000 1570
_exptl_crystal_size_max 0.28
_exptl_crystal_size_mid 0.24
_exptl_crystal_size_min 0.22
_refine_diff_density_max 0.526
_refine_diff_density_min -0.298
_refine_diff_density_rms 0.065
_refine_ls_abs_structure_details 'Flack H D (1983), Acta Cryst. A39, 876-881'
_refine_ls_abs_structure_Flack 0.01(2)
_refine_ls_extinction_method none
_refine_ls_goodness_of_fit_ref 1.073
_refine_ls_hydrogen_treatment constr
_refine_ls_matrix_type full
_refine_ls_number_parameters 452
_refine_ls_number_reflns 6391
_refine_ls_number_restraints 0
_refine_ls_restrained_S_all 1.073
_refine_ls_R_factor_all 0.0764
_refine_ls_R_factor_gt 0.0601
_refine_ls_shift/su_max 0.000
_refine_ls_shift/su_mean 0.000
_refine_ls_structure_factor_coef Fsqd
_refine_ls_weighting_details 'calc w=1/[\s^2^(Fo^2^)+(0.0450P)^2^+1.2200P] where P=(Fo^2^+2Fc^2^)/3'
_refine_ls_weighting_scheme calc
_refine_ls_wR_factor_gt 0.1121
_refine_ls_wR_factor_ref 0.1156
_reflns_number_gt 5109
_reflns_number_total 6391
_reflns_threshold_expression >2sigma(I)
_cod_data_source_file ic201982d_si_002_2.cif
_cod_data_source_block 2
_cod_database_code 4328309

loop_
_symmetry_equiv_pos_as_xyz
'x, y, z'
'-x, -y, z'
'-x+1/2, y+1/2, -z'
'x+1/2, -y+1/2, -z'

loop_
_atom_site_label
_atom_site_type_symbol
_atom_site_fract_x
_atom_site_fract_y
_atom_site_fract_z
_atom_site_U_iso_or_equiv
_atom_site_adp_type
_atom_site_occupancy
_atom_site_symmetry_multiplicity
_atom_site_calc_flag
_atom_site_refinement_flags
B1 B 0.2110(4) 0.8958(2) 0.4712(7) 0.0413(14) Uani 1 1 d .
H100 H 0.1792 0.9101 0.5774 0.050 Uiso 1 1 d R
C1 C 0.0654(3) 0.9100(2) 0.3384(6) 0.0423(13) Uani 1 1 d .
H1 H 0.0330 0.9216 0.4171 0.051 Uiso 1 1 calc R
C2 C 0.0358(3) 0.9039(2) 0.2044(6) 0.0396(12) Uani 1 1 d .
H2 H -0.0195 0.9100 0.1720 0.047 Uiso 1 1 calc R
C3 C 0.1050(3) 0.8862(2) 0.1218(6) 0.0421(13) Uani 1 1 d .
H3 H 0.1038 0.8789 0.0224 0.051 Uiso 1 1 calc R
C4 C 0.2481(3) 0.8048(2) 0.5919(6) 0.0437(13) Uani 1 1 d .
H4 H 0.2270 0.8105 0.6854 0.052 Uiso 1 1 calc R
C5 C 0.2879(3) 0.7574(2) 0.5371(6) 0.0429(13) Uani 1 1 d .
H5 H 0.2959 0.7252 0.5865 0.051 Uiso 1 1 calc R
C6 C 0.3117(4) 0.7690(2) 0.3971(6) 0.0441(13) Uani 1 1 d .
H6 H 0.3410 0.7460 0.3353 0.053 Uiso 1 1 calc R
C7 C 0.3198(3) 0.9745(2) 0.5028(6) 0.0423(13) Uani 1 1 d .
H7 H 0.3023 0.9871 0.5935 0.051 Uiso 1 1 calc R
C8 C 0.3863(4) 0.9955(2) 0.4184(6) 0.0510(14) Uani 1 1 d .
H8 H 0.4220 1.0240 0.4402 0.061 Uiso 1 1 calc R
C9 C 0.3864(4) 0.9646(2) 0.2985(6) 0.0436(13) Uani 1 1 d .
H9 H 0.4240 0.9693 0.2212 0.052 Uiso 1 1 calc R
C10 C 0.2618(4) 0.7953(2) 0.0544(6) 0.0437(13) Uani 1 1 d .
C11 C 0.3037(4) 0.9071(2) -0.0175(6) 0.0469(14) Uani 1 1 d .
C12 C 0.4240(3) 0.84323(19) 0.1549(5) 0.0344(11) Uani 1 1 d .
C13 C 0.2256(3) 0.6278(2) -0.2110(6) 0.0397(12) Uani 1 1 d .
C14 C 0.2753(3) 0.6099(2) -0.3320(7) 0.0439(13) Uani 1 1 d .
H14 H 0.2781 0.6308 -0.4157 0.053 Uiso 1 1 calc R
C15 C 0.3194(3) 0.5617(2) -0.3269(7) 0.0493(14) Uani 1 1 d .
H15 H 0.3508 0.5506 -0.4074 0.059 Uiso 1 1 calc R
C16 C 0.3170(3) 0.5305(2) -0.2038(6) 0.0446(14) Uani 1 1 d .
H16 H 0.3484 0.4990 -0.1999 0.054 Uiso 1 1 calc R
C17 C 0.2687(4) 0.5456(2) -0.0870(7) 0.0464(14) Uani 1 1 d .
H17 H 0.2657 0.5233 -0.0059 0.056 Uiso 1 1 calc R
C18 C 0.2226(3) 0.59483(19) -0.0867(6) 0.0333(11) Uani 1 1 d .
C19 C 0.1735(3) 0.6084(2) 0.0407(6) 0.0412(13) Uani 1 1 d .
H19 H 0.1713 0.5831 0.1149 0.049 Uiso 1 1 calc R
C20 C 0.0782(3) 0.65805(19) 0.1917(5) 0.0358(12) Uani 1 1 d .
H20 H 0.0222 0.6428 0.1693 0.043 Uiso 1 1 calc R
C21 C 0.1092(3) 0.6332(2) 0.3319(6) 0.0452(13) Uani 1 1 d .
H21A H 0.1155 0.5949 0.3185 0.054 Uiso 1 1 calc R
H21B H 0.1645 0.6478 0.3565 0.054 Uiso 1 1 calc R
C22 C 0.0482(3) 0.6437(2) 0.4544(6) 0.0446(13) Uani 1 1 d .
H22A H 0.0695 0.6272 0.5430 0.054 Uiso 1 1 calc R
H22B H -0.0065 0.6277 0.4318 0.054 Uiso 1 1 calc R
C23 C 0.0369(4) 0.7029(2) 0.4789(6) 0.0422(13) Uani 1 1 d .
H23A H 0.0906 0.7185 0.5092 0.051 Uiso 1 1 calc R
H23B H -0.0043 0.7088 0.5561 0.051 Uiso 1 1 calc R
C24 C 0.0054(3) 0.7309(2) 0.3349(6) 0.0408(12) Uani 1 1 d .
H24A H -0.0506 0.7175 0.3090 0.049 Uiso 1 1 calc R
H24B H 0.0011 0.7692 0.3503 0.049 Uiso 1 1 calc R
C25 C 0.0668(3) 0.7196(2) 0.2137(6) 0.0434(13) Uani 1 1 d .
H25 H 0.1222 0.7337 0.2443 0.052 Uiso 1 1 calc R
C26 C -0.0112(3) 0.7754(2) 0.0524(6) 0.0383(12) Uani 1 1 d .
H26 H -0.0455 0.7835 0.1320 0.046 Uiso 1 1 calc R
C27 C -0.0306(3) 0.8016(2) -0.0856(6) 0.0396(12) Uani 1 1 d .
C28 C -0.1025(3) 0.8358(2) -0.0933(6) 0.0414(12) Uani 1 1 d .
H28 H -0.1379 0.8388 -0.0125 0.050 Uiso 1 1 calc R
C29 C -0.1208(4) 0.8637(2) -0.2134(5) 0.0438(13) Uani 1 1 d .
H29 H -0.1684 0.8858 -0.2162 0.053 Uiso 1 1 calc R
C30 C -0.0675(3) 0.8593(2) -0.3346(7) 0.0460(13) Uani 1 1 d .
H30 H -0.0804 0.8787 -0.4185 0.055 Uiso 1 1 calc R
C31 C 0.0030(3) 0.8274(2) -0.3332(6) 0.0404(12) Uani 1 1 d .
H31 H 0.0375 0.8252 -0.4153 0.049 Uiso 1 1 calc R
C32 C 0.0232(3) 0.79782(19) -0.2078(5) 0.0312(11) Uani 1 1 d .
C33 C 0.5000 0.5000 0.3598(9) 0.051(2) Uani 1 2 d S
H33 H 0.5237 0.4712 0.4179 0.061 Uiso 1 1 d R
Cl1 Cl 0.40518(9) 0.47149(6) 0.26146(15) 0.0472(3) Uani 1 1 d .
Cr1 Cr 0.29772(5) 0.86187(3) 0.17400(9) 0.0368(2) Uani 1 1 d .
Mn1 Mn 0.11891(5) 0.70986(3) -0.08732(9) 0.0390(2) Uani 1 1 d .
N1 N 0.1479(3) 0.89719(18) 0.3461(5) 0.0410(11) Uani 1 1 d .
N2 N 0.1725(3) 0.88160(17) 0.2067(5) 0.0389(10) Uani 1 1 d .
N3 N 0.2476(3) 0.83934(17) 0.4809(5) 0.0397(10) Uani 1 1 d .
N4 N 0.2872(3) 0.81778(16) 0.3627(4) 0.0373(10) Uani 1 1 d .
N5 N 0.2856(3) 0.93311(19) 0.4301(5) 0.0476(11) Uani 1 1 d .
N6 N 0.3273(2) 0.92659(16) 0.3017(5) 0.0361(10) Uani 1 1 d .
N7 N 0.2330(3) 0.75905(19) -0.0008(5) 0.0443(11) Uani 1 1 d .
N8 N 0.3054(3) 0.93286(18) -0.1161(5) 0.0471(12) Uani 1 1 d .
N9 N -0.0046(3) 0.66659(17) -0.1491(5) 0.0408(10) Uani 1 1 d .
N10 N 0.1324(3) 0.65211(16) 0.0613(5) 0.0370(10) Uani 1 1 d .
N11 N 0.0486(2) 0.74236(17) 0.0722(5) 0.0365(9) Uani 1 1 d .
O1 O 0.1845(2) 0.67327(13) -0.2246(3) 0.0348(8) Uani 1 1 d .
O2 O 0.0922(2) 0.76713(13) -0.2109(3) 0.0341(8) Uani 1 1 d .
O2W O 1.0000 0.5000 0.1440(12) 0.051(3) Uani 0.50 2 d SP
H2X H 1.0000 0.5338 0.1345 0.062 Uiso 0.25 1 d PR
H2Y H 0.9829 0.4857 0.0652 0.062 Uiso 0.25 1 d PR

loop_
_atom_site_aniso_label
_atom_site_aniso_U_11
_atom_site_aniso_U_22
_atom_site_aniso_U_33
_atom_site_aniso_U_23
_atom_site_aniso_U_13
_atom_site_aniso_U_12
B1 0.045(4) 0.036(3) 0.043(3) 0.003(3) 0.005(3) -0.004(3)
C1 0.034(3) 0.054(3) 0.038(3) -0.007(3) 0.013(2) -0.010(2)
C2 0.031(3) 0.044(3) 0.044(3) 0.003(2) 0.001(2) 0.000(2)
C3 0.036(3) 0.050(3) 0.040(3) 0.003(2) -0.012(2) 0.005(3)
C4 0.043(3) 0.044(3) 0.044(3) -0.011(3) -0.001(3) 0.013(2)
C5 0.036(3) 0.050(3) 0.043(3) -0.010(3) -0.002(2) 0.005(3)
C6 0.054(4) 0.040(3) 0.039(3) -0.005(2) -0.007(3) 0.000(3)
C7 0.039(3) 0.045(3) 0.042(3) 0.015(3) -0.006(2) -0.003(3)
C8 0.053(3) 0.048(3) 0.052(4) 0.016(3) -0.010(3) 0.000(3)
C9 0.041(3) 0.050(3) 0.040(3) 0.011(3) -0.001(2) 0.004(3)
C10 0.046(3) 0.039(3) 0.046(3) 0.001(3) -0.004(3) 0.001(3)
C11 0.047(3) 0.046(3) 0.048(3) 0.008(3) -0.002(3) -0.006(3)
C12 0.038(3) 0.030(3) 0.035(3) 0.003(2) 0.010(2) -0.005(2)
C13 0.039(3) 0.034(3) 0.046(3) 0.000(2) 0.003(2) -0.001(2)
C14 0.048(3) 0.037(3) 0.047(3) 0.005(3) 0.009(3) 0.002(2)
C15 0.045(3) 0.052(3) 0.051(3) 0.014(3) 0.017(3) -0.001(3)
C16 0.053(3) 0.034(3) 0.047(3) 0.012(2) 0.004(3) -0.007(3)
C17 0.059(4) 0.027(3) 0.053(3) -0.002(3) -0.007(3) -0.005(2)
C18 0.029(3) 0.032(3) 0.039(3) 0.004(2) -0.007(2) 0.000(2)
C19 0.043(3) 0.043(3) 0.038(3) -0.010(2) -0.010(2) 0.004(3)
C20 0.041(3) 0.033(3) 0.034(3) -0.002(2) 0.006(2) -0.003(2)
C21 0.045(3) 0.056(3) 0.035(3) -0.007(3) 0.003(3) -0.008(3)
C22 0.041(3) 0.053(3) 0.040(3) -0.008(3) 0.012(2) -0.013(3)
C23 0.056(3) 0.036(3) 0.035(3) -0.003(2) 0.006(2) -0.018(3)
C24 0.046(3) 0.046(3) 0.030(3) 0.006(2) 0.011(3) -0.001(2)
C25 0.041(3) 0.044(3) 0.045(3) 0.000(2) -0.006(2) 0.001(2)
C26 0.035(3) 0.037(3) 0.042(3) 0.000(2) 0.007(2) -0.002(2)
C27 0.048(3) 0.038(3) 0.033(3) 0.004(2) 0.003(2) -0.008(2)
C28 0.038(3) 0.049(3) 0.037(3) 0.003(3) 0.015(3) -0.008(2)
C29 0.045(3) 0.046(3) 0.040(3) -0.013(2) 0.000(2) -0.015(3)
C30 0.043(3) 0.041(3) 0.055(3) -0.012(3) -0.010(3) -0.003(3)
C31 0.040(3) 0.045(3) 0.036(3) -0.002(3) -0.001(3) -0.003(2)
C32 0.026(2) 0.034(3) 0.033(3) 0.001(2) -0.002(2) 0.004(2)
C33 0.051(5) 0.037(4) 0.065(6) 0.000 0.000 0.017(4)
Cl1 0.0446(8) 0.0481(8) 0.0490(8) 0.0023(6) 0.0120(6) 0.0181(6)
Cr1 0.0425(5) 0.0329(4) 0.0351(4) 0.0035(4) 0.0012(4) -0.0004(4)
Mn1 0.0421(5) 0.0313(4) 0.0437(4) -0.0008(4) 0.0013(4) -0.0010(4)
N1 0.029(2) 0.042(2) 0.053(3) 0.004(2) 0.009(2) -0.0033(18)
N2 0.035(2) 0.038(2) 0.044(3) 0.0019(19) -0.0011(19) -0.0042(18)
N3 0.031(2) 0.042(3) 0.046(3) -0.008(2) 0.007(2) 0.001(2)
N4 0.033(2) 0.037(2) 0.042(3) -0.0005(19) 0.0005(19) -0.0028(19)
N5 0.042(3) 0.053(3) 0.048(3) 0.010(2) 0.008(2) -0.003(2)
N6 0.027(2) 0.033(2) 0.048(3) 0.0037(19) 0.0011(19) -0.0004(18)
N7 0.040(3) 0.045(3) 0.048(3) 0.004(2) -0.012(2) 0.000(2)
N8 0.066(3) 0.040(3) 0.036(3) -0.006(2) 0.010(2) -0.012(2)
N9 0.037(3) 0.042(3) 0.044(3) 0.003(2) -0.005(2) 0.007(2)
N10 0.034(2) 0.034(2) 0.043(3) -0.0024(19) -0.002(2) 0.0009(19)
N11 0.033(2) 0.039(2) 0.038(2) 0.0001(19) 0.004(2) 0.0027(19)
O1 0.0353(18) 0.0336(18) 0.0356(18) 0.0006(15) 0.0058(15) -0.0077(15)
O2 0.0302(18) 0.0409(19) 0.0311(18) -0.0039(15) 0.0046(14) -0.0031(14)
O2W 0.040(6) 0.058(7) 0.056(7) 0.000 0.000 -0.017(5)

loop_
_atom_type_symbol
_atom_type_description
_atom_type_scat_dispersion_real
_atom_type_scat_dispersion_imag
_atom_type_scat_source
C C 0.0033 0.0016 'International Tables Vol C Tables 4.2.6.8 and 6.1.1.4'
H H 0.0000 0.0000 'International Tables Vol C Tables 4.2.6.8 and 6.1.1.4'
B B 0.0013 0.0007 'International Tables Vol C Tables 4.2.6.8 and 6.1.1.4'
N N 0.0061 0.0033 'International Tables Vol C Tables 4.2.6.8 and 6.1.1.4'
O O 0.0106 0.0060 'International Tables Vol C Tables 4.2.6.8 and 6.1.1.4'
Cr Cr 0.3209 0.6236 'International Tables Vol C Tables 4.2.6.8 and 6.1.1.4'
Mn Mn 0.3368 0.7283 'International Tables Vol C Tables 4.2.6.8 and 6.1.1.4'
Cl Cl 0.1484 0.1585 'International Tables Vol C Tables 4.2.6.8 and 6.1.1.4'

loop_
_geom_angle_atom_site_label_1
_geom_angle_atom_site_label_2
_geom_angle_atom_site_label_3
_geom_angle
_geom_angle_site_symmetry_1
_geom_angle_site_symmetry_3
N1 B1 N3 108.1(5) . .
N1 B1 N5 107.3(4) . .
N3 B1 N5 106.7(5) . .
N1 B1 H100 110.5 . .
N3 B1 H100 113.6 . .
N5 B1 H100 110.4 . .
C2 C1 N1 111.3(5) . .
C2 C1 H1 124.4 . .
N1 C1 H1 124.4 . .
C1 C2 C3 105.4(5) . .
C1 C2 H2 127.3 . .
C3 C2 H2 127.3 . .
N2 C3 C2 109.5(5) . .
N2 C3 H3 125.3 . .
C2 C3 H3 125.3 . .
N3 C4 C5 105.8(5) . .
N3 C4 H4 127.1 . .
C5 C4 H4 127.1 . .
C6 C5 C4 105.7(5) . .
C6 C5 H5 127.1 . .
C4 C5 H5 127.1 . .
N4 C6 C5 110.0(5) . .
N4 C6 H6 125.0 . .
C5 C6 H6 125.0 . .
N5 C7 C8 108.1(5) . .
N5 C7 H7 125.9 . .
C8 C7 H7 125.9 . .
C9 C8 C7 103.8(5) . .
C9 C8 H8 128.1 . .
C7 C8 H8 128.1 . .
N6 C9 C8 113.1(5) . .
N6 C9 H9 123.4 . .
C8 C9 H9 123.4 . .
N7 C10 Cr1 171.3(5) . .
N8 C11 Cr1 177.0(5) . .
N9 C12 Cr1 177.6(5) 4_565 .
O1 C13 C18 124.6(5) . .
O1 C13 C14 117.7(5) . .
C18 C13 C14 117.7(5) . .
C15 C14 C13 121.2(5) . .
C15 C14 H14 119.4 . .
C13 C14 H14 119.4 . .
C16 C15 C14 120.4(6) . .
C16 C15 H15 119.8 . .
C14 C15 H15 119.8 . .
C17 C16 C15 120.2(5) . .
C17 C16 H16 119.9 . .
C15 C16 H16 119.9 . .
C16 C17 C18 121.4(5) . .
C16 C17 H17 119.3 . .
C18 C17 H17 119.3 . .
C13 C18 C17 119.1(5) . .
C13 C18 C19 122.5(4) . .
C17 C18 C19 118.4(5) . .
N10 C19 C18 126.1(5) . .
N10 C19 H19 116.9 . .
C18 C19 H19 116.9 . .
N10 C20 C21 117.6(4) . .
N10 C20 C25 105.6(4) . .
C21 C20 C25 109.4(4) . .
N10 C20 H20 107.9 . .
C21 C20 H20 107.9 . .
C25 C20 H20 107.9 . .
C22 C21 C20 111.1(4) . .
C22 C21 H21A 109.4 . .
C20 C21 H21A 109.4 . .
C22 C21 H21B 109.4 . .
C20 C21 H21B 109.4 . .
H21A C21 H21B 108.0 . .
C21 C22 C23 111.0(5) . .
C21 C22 H22A 109.4 . .
C23 C22 H22A 109.4 . .
C21 C22 H22B 109.4 . .
C23 C22 H22B 109.4 . .
H22A C22 H22B 108.0 . .
C22 C23 C24 110.4(4) . .
C22 C23 H23A 109.6 . .
C24 C23 H23A 109.6 . .
C22 C23 H23B 109.6 . .
C24 C23 H23B 109.6 . .
H23A C23 H23B 108.1 . .
C25 C24 C23 109.6(4) . .
C25 C24 H24A 109.8 . .
C23 C24 H24A 109.8 . .
C25 C24 H24B 109.8 . .
C23 C24 H24B 109.8 . .
H24A C24 H24B 108.2 . .
N11 C25 C24 117.6(4) . .
N11 C25 C20 107.1(4) . .
C24 C25 C20 110.8(4) . .
N11 C25 H25 106.9 . .
C24 C25 H25 106.9 . .
C20 C25 H25 106.9 . .
N11 C26 C27 125.1(5) . .
N11 C26 H26 117.5 . .
C27 C26 H26 117.5 . .
C32 C27 C28 118.7(5) . .
C32 C27 C26 122.4(5) . .
C28 C27 C26 118.8(5) . .
C29 C28 C27 121.9(5) . .
C29 C28 H28 119.0 . .
C27 C28 H28 119.0 . .
C28 C29 C30 119.1(5) . .
C28 C29 H29 120.5 . .
C30 C29 H29 120.5 . .
C31 C30 C29 121.6(6) . .
C31 C30 H30 119.2 . .
C29 C30 H30 119.2 . .
C30 C31 C32 120.0(5) . .
C30 C31 H31 120.0 . .
C32 C31 H31 120.0 . .
O2 C32 C31 118.2(4) . .
O2 C32 C27 123.1(4) . .
C31 C32 C27 118.7(4) . .
Cl1 C33 Cl1 122.7(5) . 2_665
Cl1 C33 H33 106.6 . .
Cl1 C33 H33 103.9 2_665 .
C12 Cr1 N6 90.53(18) . .
C12 Cr1 N2 176.4(2) . .
N6 Cr1 N2 86.78(16) . .
C12 Cr1 N4 91.60(18) . .
N6 Cr1 N4 87.77(17) . .
N2 Cr1 N4 85.91(17) . .
C12 Cr1 C10 92.1(2) . .
N6 Cr1 C10 176.3(2) . .
N2 Cr1 C10 90.5(2) . .
N4 Cr1 C10 89.58(19) . .
C12 Cr1 C11 90.5(2) . .
N6 Cr1 C11 92.5(2) . .
N2 Cr1 C11 92.0(2) . .
N4 Cr1 C11 177.9(2) . .
C10 Cr1 C11 90.1(2) . .
O1 Mn1 O2 95.20(14) . .
O1 Mn1 N10 92.69(16) . .
O2 Mn1 N10 171.58(16) . .
O1 Mn1 N11 174.18(16) . .
O2 Mn1 N11 90.46(16) . .
N10 Mn1 N11 81.59(17) . .
O1 Mn1 N9 93.96(15) . .
O2 Mn1 N9 91.26(15) . .
N10 Mn1 N9 85.24(16) . .
N11 Mn1 N9 84.57(16) . .
O1 Mn1 N7 93.68(16) . .
O2 Mn1 N7 88.54(15) . .
N10 Mn1 N7 93.90(16) . .
N11 Mn1 N7 87.78(17) . .
N9 Mn1 N7 172.34(17) . .
C1 N1 N2 106.7(4) . .
C1 N1 B1 132.7(5) . .
N2 N1 B1 120.6(4) . .
C3 N2 N1 107.2(4) . .
C3 N2 Cr1 134.8(4) . .
N1 N2 Cr1 117.9(3) . .
C4 N3 N4 110.4(4) . .
C4 N3 B1 130.1(5) . .
N4 N3 B1 119.5(4) . .
C6 N4 N3 108.0(4) . .
C6 N4 Cr1 132.3(4) . .
N3 N4 Cr1 119.6(3) . .
C7 N5 N6 109.3(4) . .
C7 N5 B1 130.3(5) . .
N6 N5 B1 120.4(5) . .
C9 N6 N5 105.7(4) . .
C9 N6 Cr1 135.3(4) . .
N5 N6 Cr1 118.8(3) . .
C10 N7 Mn1 152.6(5) . .
C12 N9 Mn1 159.7(4) 4_465 .
C19 N10 C20 119.7(4) . .
C19 N10 Mn1 124.7(4) . .
C20 N10 Mn1 114.8(3) . .
C26 N11 C25 122.3(4) . .
C26 N11 Mn1 124.7(4) . .
C25 N11 Mn1 112.7(3) . .
C13 O1 Mn1 129.2(3) . .
C32 O2 Mn1 127.7(3) . .
H2X O2W H2Y 109.5 . .

loop_
_geom_bond_atom_site_label_1
_geom_bond_atom_site_label_2
_geom_bond_distance
_geom_bond_site_symmetry_2
B1 N1 1.516(8) .
B1 N3 1.528(7) .
B1 N5 1.544(7) .
B1 H100 1.1505 .
C1 C2 1.323(7) .
C1 N1 1.337(6) .
C1 H1 0.9300 .
C2 C3 1.397(7) .
C2 H2 0.9300 .
C3 N2 1.320(6) .
C3 H3 0.9300 .
C4 N3 1.334(7) .
C4 C5 1.433(7) .
C4 H4 0.9300 .
C5 C6 1.369(8) .
C5 H5 0.9300 .
C6 N4 1.316(6) .
C6 H6 0.9300 .
C7 N5 1.344(7) .
C7 C8 1.402(8) .
C7 H7 0.9300 .
C8 C9 1.343(8) .
C8 H8 0.9300 .
C9 N6 1.329(7) .
C9 H9 0.9300 .
C10 N7 1.132(7) .
C10 Cr1 2.072(6) .
C11 N8 1.111(7) .
C11 Cr1 2.090(6) .
C12 N9 1.151(6) 4_565
C12 Cr1 2.044(5) .
C13 O1 1.314(6) .
C13 C18 1.407(7) .
C13 C14 1.429(7) .
C14 C15 1.391(7) .
C14 H14 0.9300 .
C15 C16 1.373(7) .
C15 H15 0.9300 .
C16 C17 1.366(8) .
C16 H16 0.9300 .
C17 C18 1.429(7) .
C17 H17 0.9300 .
C18 C19 1.440(7) .
C19 N10 1.283(6) .
C19 H19 0.9300 .
C20 N10 1.476(6) .
C20 C21 1.508(7) .
C20 C25 1.562(7) .
C20 H20 0.9800 .
C21 C22 1.500(7) .
C21 H21A 0.9700 .
C21 H21B 0.9700 .
C22 C23 1.509(8) .
C22 H22A 0.9700 .
C22 H22B 0.9700 .
C23 C24 1.575(7) .
C23 H23A 0.9700 .
C23 H23B 0.9700 .
C24 C25 1.499(7) .
C24 H24A 0.9700 .
C24 H24B 0.9700 .
C25 N11 1.445(7) .
C25 H25 0.9800 .
C26 N11 1.263(6) .
C26 C27 1.457(7) .
C26 H26 0.9300 .
C27 C32 1.407(7) .
C27 C28 1.417(7) .
C28 C29 1.336(7) .
C28 H28 0.9300 .
C29 C30 1.396(7) .
C29 H29 0.9300 .
C30 C31 1.366(7) .
C30 H30 0.9300 .
C31 C32 1.403(7) .
C31 H31 0.9300 .
C32 O2 1.328(5) .
C33 Cl1 1.882(4) .
C33 Cl1 1.882(4) 2_665
C33 H33 0.9701 .
Cr1 N6 2.050(4) .
Cr1 N2 2.050(4) .
Cr1 N4 2.058(4) .
Mn1 O1 1.866(3) .
Mn1 O2 1.873(3) .
Mn1 N10 1.997(4) .
Mn1 N11 2.005(4) .
Mn1 N9 2.292(5) .
Mn1 N7 2.314(5) .
N1 N2 1.390(6) .
N3 N4 1.361(6) .
N5 N6 1.357(6) .
N9 C12 1.151(6) 4_465
O2W H2X 0.8500 .
O2W H2Y 0.8500 .

loop_
_geom_torsion_atom_site_label_1
_geom_torsion_atom_site_label_2
_geom_torsion_atom_site_label_3
_geom_torsion_atom_site_label_4
_geom_torsion
_geom_torsion_site_symmetry_1
_geom_torsion_site_symmetry_4
N1 C1 C2 C3 -0.3(6) . .
C1 C2 C3 N2 0.8(6) . .
N3 C4 C5 C6 2.9(6) . .
C4 C5 C6 N4 -2.3(6) . .
N5 C7 C8 C9 0.5(6) . .
C7 C8 C9 N6 -0.6(6) . .
O1 C13 C14 C15 -178.9(5) . .
C18 C13 C14 C15 -0.3(8) . .
C13 C14 C15 C16 -0.8(9) . .
C14 C15 C16 C17 2.4(9) . .
C15 C16 C17 C18 -2.8(8) . .
O1 C13 C18 C17 178.5(5) . .
C14 C13 C18 C17 -0.1(7) . .
O1 C13 C18 C19 -0.4(8) . .
C14 C13 C18 C19 -178.9(5) . .
C16 C17 C18 C13 1.6(8) . .
C16 C17 C18 C19 -179.5(5) . .
C13 C18 C19 N10 -5.0(8) . .
C17 C18 C19 N10 176.1(5) . .
N10 C20 C21 C22 178.8(4) . .
C25 C20 C21 C22 58.4(6) . .
C20 C21 C22 C23 -59.3(6) . .
C21 C22 C23 C24 57.2(6) . .
C22 C23 C24 C25 -56.5(6) . .
C23 C24 C25 N11 -179.7(4) . .
C23 C24 C25 C20 56.7(6) . .
N10 C20 C25 N11 44.8(5) . .
C21 C20 C25 N11 172.3(4) . .
N10 C20 C25 C24 174.3(4) . .
C21 C20 C25 C24 -58.2(6) . .
N11 C26 C27 C32 -8.5(8) . .
N11 C26 C27 C28 176.9(5) . .
C32 C27 C28 C29 0.8(8) . .
C26 C27 C28 C29 175.6(5) . .
C27 C28 C29 C30 -0.2(8) . .
C28 C29 C30 C31 -0.3(8) . .
C29 C30 C31 C32 0.1(8) . .
C30 C31 C32 O2 179.9(5) . .
C30 C31 C32 C27 0.5(7) . .
C28 C27 C32 O2 179.7(5) . .
C26 C27 C32 O2 5.1(8) . .
C28 C27 C32 C31 -0.9(7) . .
C26 C27 C32 C31 -175.6(5) . .
N9 C12 Cr1 N6 33(11) 4_565 .
N9 C12 Cr1 N2 -8(13) 4_565 .
N9 C12 Cr1 N4 -54(11) 4_565 .
N9 C12 Cr1 C10 -144(11) 4_565 .
N9 C12 Cr1 C11 126(11) 4_565 .
N7 C10 Cr1 C12 150(3) . .
N7 C10 Cr1 N6 15(6) . .
N7 C10 Cr1 N2 -27(3) . .
N7 C10 Cr1 N4 59(3) . .
N7 C10 Cr1 C11 -119(3) . .
N8 C11 Cr1 C12 -127(11) . .
N8 C11 Cr1 N6 -36(11) . .
N8 C11 Cr1 N2 50(11) . .
N8 C11 Cr1 N4 60(14) . .
N8 C11 Cr1 C10 141(11) . .
C2 C1 N1 N2 -0.3(6) . .
C2 C1 N1 B1 -178.4(5) . .
N3 B1 N1 C1 122.8(6) . .
N5 B1 N1 C1 -122.5(6) . .
N3 B1 N1 N2 -55.1(6) . .
N5 B1 N1 N2 59.6(6) . .
C2 C3 N2 N1 -1.0(6) . .
C2 C3 N2 Cr1 -176.9(4) . .
C1 N1 N2 C3 0.8(5) . .
B1 N1 N2 C3 179.2(5) . .
C1 N1 N2 Cr1 177.5(3) . .
B1 N1 N2 Cr1 -4.1(6) . .
C12 Cr1 N2 C3 175(48) . .
N6 Cr1 N2 C3 133.7(5) . .
N4 Cr1 N2 C3 -138.3(5) . .
C10 Cr1 N2 C3 -48.8(5) . .
C11 Cr1 N2 C3 41.3(5) . .
C12 Cr1 N2 N1 0(3) . .
N6 Cr1 N2 N1 -41.9(3) . .
N4 Cr1 N2 N1 46.1(3) . .
C10 Cr1 N2 N1 135.6(4) . .
C11 Cr1 N2 N1 -134.2(4) . .
C5 C4 N3 N4 -2.5(6) . .
C5 C4 N3 B1 177.7(5) . .
N1 B1 N3 C4 -123.0(6) . .
N5 B1 N3 C4 121.9(6) . .
N1 B1 N3 N4 57.2(6) . .
N5 B1 N3 N4 -57.9(6) . .
C5 C6 N4 N3 0.8(6) . .
C5 C6 N4 Cr1 -178.6(4) . .
C4 N3 N4 C6 1.1(6) . .
B1 N3 N4 C6 -179.0(5) . .
C4 N3 N4 Cr1 -179.4(3) . .
B1 N3 N4 Cr1 0.5(6) . .
C12 Cr1 N4 C6 -48.1(5) . .
N6 Cr1 N4 C6 -138.6(5) . .
N2 Cr1 N4 C6 134.5(5) . .
C10 Cr1 N4 C6 44.0(5) . .
C11 Cr1 N4 C6 125(6) . .
C12 Cr1 N4 N3 132.6(4) . .
N6 Cr1 N4 N3 42.1(3) . .
N2 Cr1 N4 N3 -44.8(4) . .
C10 Cr1 N4 N3 -135.4(4) . .
C11 Cr1 N4 N3 -54(6) . .
C8 C7 N5 N6 -0.2(6) . .
C8 C7 N5 B1 -179.7(5) . .
N1 B1 N5 C7 125.9(6) . .
N3 B1 N5 C7 -118.5(6) . .
N1 B1 N5 N6 -53.6(6) . .
N3 B1 N5 N6 62.1(6) . .
C8 C9 N6 N5 0.5(6) . .
C8 C9 N6 Cr1 -172.3(4) . .
C7 N5 N6 C9 -0.2(5) . .
B1 N5 N6 C9 179.4(5) . .
C7 N5 N6 Cr1 174.1(3) . .
B1 N5 N6 Cr1 -6.3(6) . .
C12 Cr1 N6 C9 42.0(5) . .
N2 Cr1 N6 C9 -140.4(5) . .
N4 Cr1 N6 C9 133.6(5) . .
C10 Cr1 N6 C9 177(48) . .
C11 Cr1 N6 C9 -48.5(5) . .
C12 Cr1 N6 N5 -130.1(4) . .
N2 Cr1 N6 N5 47.5(4) . .
N4 Cr1 N6 N5 -38.6(4) . .
C10 Cr1 N6 N5 5(3) . .
C11 Cr1 N6 N5 139.4(4) . .
Cr1 C10 N7 Mn1 33(4) . .
O1 Mn1 N7 C10 155.1(9) . .
O2 Mn1 N7 C10 60.0(10) . .
N10 Mn1 N7 C10 -111.9(10) . .
N11 Mn1 N7 C10 -30.5(10) . .
N9 Mn1 N7 C10 -28.6(19) . .
O1 Mn1 N9 C12 -167.9(12) . 4_465
O2 Mn1 N9 C12 -72.6(12) . 4_465
N10 Mn1 N9 C12 99.7(12) . 4_465
N11 Mn1 N9 C12 17.8(12) . 4_465
N7 Mn1 N9 C12 16(2) . 4_465
C18 C19 N10 C20 174.2(5) . .
C18 C19 N10 Mn1 5.4(7) . .
C21 C20 N10 C19 36.7(7) . .
C25 C20 N10 C19 159.2(5) . .
C21 C20 N10 Mn1 -153.4(4) . .
C25 C20 N10 Mn1 -31.0(5) . .
O1 Mn1 N10 C19 -1.4(4) . .
O2 Mn1 N10 C19 158.1(9) . .
N11 Mn1 N10 C19 177.6(4) . .
N9 Mn1 N10 C19 92.4(4) . .
N7 Mn1 N10 C19 -95.2(4) . .
O1 Mn1 N10 C20 -170.6(3) . .
O2 Mn1 N10 C20 -11.1(13) . .
N11 Mn1 N10 C20 8.3(3) . .
N9 Mn1 N10 C20 -76.9(3) . .
N7 Mn1 N10 C20 95.5(3) . .
C27 C26 N11 C25 177.0(5) . .
C27 C26 N11 Mn1 -10.1(7) . .
C24 C25 N11 C26 7.7(7) . .
C20 C25 N11 C26 133.1(5) . .
C24 C25 N11 Mn1 -166.0(4) . .
C20 C25 N11 Mn1 -40.6(5) . .
O1 Mn1 N11 C26 -143.8(14) . .
O2 Mn1 N11 C26 22.9(4) . .
N10 Mn1 N11 C26 -154.3(4) . .
N9 Mn1 N11 C26 -68.3(4) . .
N7 Mn1 N11 C26 111.4(4) . .
O1 Mn1 N11 C25 29.7(17) . .
O2 Mn1 N11 C25 -163.6(3) . .
N10 Mn1 N11 C25 19.2(3) . .
N9 Mn1 N11 C25 105.2(4) . .
N7 Mn1 N11 C25 -75.1(3) . .
C18 C13 O1 Mn1 4.8(7) . .
C14 C13 O1 Mn1 -176.7(4) . .
O2 Mn1 O1 C13 179.4(4) . .
N10 Mn1 O1 C13 -3.6(4) . .
N11 Mn1 O1 C13 -13.9(17) . .
N9 Mn1 O1 C13 -89.0(4) . .
N7 Mn1 O1 C13 90.5(4) . .
C31 C32 O2 Mn1 -161.1(3) . .
C27 C32 O2 Mn1 18.3(7) . .
O1 Mn1 O2 C32 151.5(4) . .
N10 Mn1 O2 C32 -7.9(13) . .
N11 Mn1 O2 C32 -27.2(4) . .
N9 Mn1 O2 C32 57.4(4) . .
N7 Mn1 O2 C32 -114.9(4) . .
